data_4032779
loop_
_publ_author_name
'Ben Jamaa, Abdelkhalek'
'Grellepois, Fabienne'

_publ_section_title
;
 Diastereoselective Ritter-like Reaction on Cyclic Trifluoromethylated
 N,O-Acetals Derived from l-Tartaric Acid.
;
_journal_issue 19
_journal_name_full 'The Journal of organic chemistry'
_journal_page_first 10360
_journal_page_last 10375
_journal_paper_doi 10.1021/acs.joc.7b01814
_journal_volume 82
_journal_year 2017
_chemical_absolute_configuration ad
_chemical_formula_sum 'C16 H19 F3 N2 O4'
_chemical_formula_weight 360.33
_chemical_name_systematic
;
 ?
;
_space_group_IT_number 4
_symmetry_cell_setting monoclinic
_symmetry_space_group_name_Hall 'P 2yb'
_symmetry_space_group_name_H-M 'P 1 21 1'
_atom_sites_solution_hydrogens geom
_atom_sites_solution_primary direct
_atom_sites_solution_secondary difmap
_audit_creation_method SHELXL-97
_cell_angle_alpha 90.0000(0)
_cell_angle_beta 93.0302(12)
_cell_angle_gamma 90.0000(0)
_cell_formula_units_Z 4
_cell_length_a 8.9326(2)
_cell_length_b 13.1164(3)
_cell_length_c 14.6638(4)
_cell_measurement_reflns_used 9008
_cell_measurement_temperature 100(2)
_cell_measurement_theta_max 74.43
_cell_measurement_theta_min 4.53
_cell_volume 1715.66(7)
_computing_cell_refinement 'Bruker SAINT'
_computing_data_collection 'Bruker APEX2'
_computing_data_reduction 'Bruker SAINT'
_computing_molecular_graphics 'Ortep-3 for Windows (Farrugia, 1997)'
_computing_publication_material 'WinGX publication routines (Farrugia, 1999)'
_computing_structure_refinement 'SHELXL-97 (Sheldrick, 1997)'
_computing_structure_solution 'SIR2004 (Giacovazzo et al, 2004)'
_diffrn_ambient_temperature 100(2)
_diffrn_measured_fraction_theta_full 0.998
_diffrn_measured_fraction_theta_max 0.998
_diffrn_measurement_device_type CMOS
_diffrn_measurement_method '\f and \w scans'
_diffrn_radiation_monochromator 'multilayer mirrors'
_diffrn_radiation_source microsource
_diffrn_radiation_type CuK\a
_diffrn_radiation_wavelength 1.54178
_diffrn_reflns_av_R_equivalents 0.0487
_diffrn_reflns_av_sigmaI/netI 0.0314
_diffrn_reflns_limit_h_max 11
_diffrn_reflns_limit_h_min -11
_diffrn_reflns_limit_k_max 16
_diffrn_reflns_limit_k_min -16
_diffrn_reflns_limit_l_max 17
_diffrn_reflns_limit_l_min -18
_diffrn_reflns_number 38847
_diffrn_reflns_theta_full 74.72
_diffrn_reflns_theta_max 74.72
_diffrn_reflns_theta_min 3.02
_diffrn_standards_number 0
_exptl_absorpt_coefficient_mu 1.051
_exptl_absorpt_correction_type none
_exptl_crystal_colour colourless
_exptl_crystal_density_diffrn 1.395
_exptl_crystal_density_method 'not measured'
_exptl_crystal_description prismatic
_exptl_crystal_F_000 752
_exptl_crystal_size_max 0.14
_exptl_crystal_size_mid 0.12
_exptl_crystal_size_min 0.10
_refine_diff_density_max 0.173
_refine_diff_density_min -0.276
_refine_diff_density_rms 0.049
_refine_ls_abs_structure_details 'Flack H D (1983), Acta Cryst. A39, 876-881'
_refine_ls_abs_structure_Flack 0.03(7)
_refine_ls_extinction_method none
_refine_ls_goodness_of_fit_ref 1.100
_refine_ls_hydrogen_treatment mixed
_refine_ls_matrix_type full
_refine_ls_number_parameters 465
_refine_ls_number_reflns 6986
_refine_ls_number_restraints 1
_refine_ls_restrained_S_all 1.100
_refine_ls_R_factor_all 0.0342
_refine_ls_R_factor_gt 0.0308
_refine_ls_shift/su_max 0.001
_refine_ls_shift/su_mean 0.000
_refine_ls_structure_factor_coef Fsqd
_refine_ls_weighting_details 'calc w=1/[\s^2^(Fo^2^)+(0.0322P)^2^+0.3668P] where P=(Fo^2^+2Fc^2^)/3'
_refine_ls_weighting_scheme calc
_refine_ls_wR_factor_gt 0.0699
_refine_ls_wR_factor_ref 0.0724
_reflns_number_gt 6606
_reflns_number_total 6986
_reflns_threshold_expression >2sigma(I)
_cod_data_source_file jo7b01814_si_001.cif
_cod_data_source_block cu_16fg025_0m_compound_7a
_cod_depositor_comments
;
Adding full bibliography for 4032778--4032780.cif.

2020-08-12
Z value and formula fixed to values more according to usual
chemical conventions.                 miguel
;
_cod_original_formula_sum 'C32 H38 F6 N4 O8'
_cod_original_formula_weight 720.66
_cod_original_formula_units_Z 2
_cod_original_sg_symbol_H-M P2(1)
_cod_database_code 4032779

loop_
_symmetry_equiv_pos_as_xyz
'x, y, z'
'-x, y+1/2, -z'

loop_
_atom_site_label
_atom_site_type_symbol
_atom_site_fract_x
_atom_site_fract_y
_atom_site_fract_z
_atom_site_U_iso_or_equiv
_atom_site_adp_type
_atom_site_occupancy
_atom_site_symmetry_multiplicity
_atom_site_calc_flag
_atom_site_refinement_flags
F3' F 0.82034(10) 0.89276(8) 0.45517(7) 0.0192(2) Uani 1 1 d .
F2 F 0.78526(11) 1.00125(7) 0.01444(7) 0.0208(2) Uani 1 1 d .
F3 F 0.67883(10) 0.88203(8) 0.08829(7) 0.0194(2) Uani 1 1 d .
F1' F 0.67183(10) 1.02006(7) 0.47384(7) 0.0192(2) Uani 1 1 d .
F2' F 0.72560(11) 0.91686(8) 0.58504(7) 0.0206(2) Uani 1 1 d .
O4' O 0.27462(12) 0.77386(9) 0.45574(8) 0.0160(2) Uani 1 1 d .
F1 F 0.83311(11) 0.98452(8) 0.15882(7) 0.0219(2) Uani 1 1 d .
O3' O 0.56373(13) 0.59887(9) 0.39662(8) 0.0168(2) Uani 1 1 d .
O1 O 1.07788(13) 0.79778(9) 0.20568(8) 0.0183(2) Uani 1 1 d .
O3 O 0.91732(14) 0.63022(9) -0.06254(8) 0.0188(2) Uani 1 1 d .
O1' O 0.42477(13) 0.94128(9) 0.33678(8) 0.0167(2) Uani 1 1 d .
O4 O 1.21250(13) 0.78142(9) 0.01812(9) 0.0215(3) Uani 1 1 d .
O2 O 0.88521(15) 0.59599(9) 0.12900(9) 0.0216(3) Uani 1 1 d .
N1 N 0.89170(15) 0.79367(10) -0.01436(9) 0.0129(3) Uani 1 1 d .
N2 N 1.06771(15) 0.91809(11) 0.04863(10) 0.0144(3) Uani 1 1 d .
O2' O 0.58892(13) 0.74197(9) 0.24290(8) 0.0169(2) Uani 1 1 d .
N2' N 0.43659(14) 0.89330(11) 0.51336(9) 0.0121(3) Uani 1 1 d .
N1' N 0.59083(14) 0.74921(10) 0.47499(9) 0.0109(3) Uani 1 1 d .
C4 C 0.92768(18) 0.69405(12) -0.00177(11) 0.0139(3) Uani 1 1 d .
C6' C 0.29742(17) 0.85007(12) 0.50217(11) 0.0128(3) Uani 1 1 d .
C8' C 0.61674(17) 0.70247(12) 0.56528(11) 0.0131(3) Uani 1 1 d .
H8'1 H 0.5615 0.6389 0.5666 0.016 Uiso 1 1 calc R
H8'2 H 0.5772 0.7473 0.6108 0.016 Uiso 1 1 calc R
C1 C 0.93609(17) 0.85839(12) 0.06376(11) 0.0132(3) Uani 1 1 d .
C2 C 0.95583(17) 0.77814(12) 0.14416(11) 0.0135(3) Uani 1 1 d .
H2 H 0.8638 0.7762 0.1776 0.016 Uiso 1 1 calc R
C5' C 0.69596(17) 0.92188(12) 0.49474(11) 0.0139(3) Uani 1 1 d .
C2' C 0.53685(17) 0.86822(12) 0.35624(11) 0.0122(3) Uani 1 1 d .
H2' H 0.6306 0.8923 0.3319 0.015 Uiso 1 1 calc R
C14' C 0.82718(19) 0.67423(13) 0.68246(12) 0.0168(3) Uani 1 1 d .
H14' H 0.7589 0.6857 0.7271 0.020 Uiso 1 1 calc R
C1' C 0.55998(16) 0.85764(11) 0.46217(11) 0.0116(3) Uani 1 1 d .
C8 C 0.85813(19) 0.83337(13) -0.10652(11) 0.0156(3) Uani 1 1 d .
H8A H 0.9156 0.7950 -0.1491 0.019 Uiso 1 1 calc R
H8B H 0.8908 0.9038 -0.1086 0.019 Uiso 1 1 calc R
C13' C 0.9749(2) 0.65014(13) 0.70810(12) 0.0202(4) Uani 1 1 d .
H13' H 1.0049 0.6455 0.7696 0.024 Uiso 1 1 calc R
C5 C 0.80732(17) 0.93232(12) 0.08095(11) 0.0142(3) Uani 1 1 d .
C4' C 0.55436(17) 0.69181(12) 0.40001(11) 0.0121(3) Uani 1 1 d .
C6 C 1.19874(18) 0.87399(13) 0.02522(11) 0.0164(3) Uani 1 1 d .
C9' C 0.78074(17) 0.68127(12) 0.59091(11) 0.0130(3) Uani 1 1 d .
C3 C 0.97651(19) 0.67572(12) 0.09740(12) 0.0149(3) Uani 1 1 d .
H3 H 1.0822 0.6555 0.1025 0.018 Uiso 1 1 calc R
C3' C 0.50481(17) 0.76078(12) 0.32031(11) 0.0126(3) Uani 1 1 d .
H3' H 0.3975 0.7522 0.3049 0.015 Uiso 1 1 calc R
C12' C 1.07727(18) 0.63312(13) 0.64229(13) 0.0194(4) Uani 1 1 d .
H12' H 1.1760 0.6166 0.6594 0.023 Uiso 1 1 calc R
C14 C 0.6378(2) 0.89692(14) -0.20317(12) 0.0204(4) Uani 1 1 d .
H14 H 0.6992 0.9486 -0.2234 0.025 Uiso 1 1 calc R
C9 C 0.69404(19) 0.82826(13) -0.13753(11) 0.0157(3) Uani 1 1 d .
C10' C 0.88437(18) 0.66436(12) 0.52496(11) 0.0146(3) Uani 1 1 d .
H10' H 0.8545 0.6689 0.4634 0.018 Uiso 1 1 calc R
C7 C 1.32296(18) 0.94740(14) 0.00693(12) 0.0185(3) Uani 1 1 d .
H7A H 1.4174 0.9123 0.0118 0.028 Uiso 1 1 calc R
H7B H 1.3235 1.0018 0.0508 0.028 Uiso 1 1 calc R
H7C H 1.3073 0.9750 -0.0535 0.028 Uiso 1 1 calc R
C7' C 0.17620(18) 0.90268(13) 0.55216(13) 0.0193(3) Uani 1 1 d .
H7'1 H 0.1100 0.9378 0.5091 0.029 Uiso 1 1 calc R
H7'2 H 0.2208 0.9507 0.5948 0.029 Uiso 1 1 calc R
H7'3 H 0.1205 0.8530 0.5844 0.029 Uiso 1 1 calc R
C10 C 0.5992(2) 0.75257(13) -0.10726(12) 0.0193(3) Uani 1 1 d .
H10 H 0.6347 0.7066 -0.0629 0.023 Uiso 1 1 calc R
C11 C 0.4516(2) 0.74493(15) -0.14272(13) 0.0244(4) Uani 1 1 d .
H11 H 0.3892 0.6942 -0.1218 0.029 Uiso 1 1 calc R
C11' C 1.03206(18) 0.64077(13) 0.55056(12) 0.0175(3) Uani 1 1 d .
H11' H 1.1009 0.6301 0.5061 0.021 Uiso 1 1 calc R
C12 C 0.3980(2) 0.81273(15) -0.20899(13) 0.0265(4) Uani 1 1 d .
H12 H 0.3001 0.8071 -0.2334 0.032 Uiso 1 1 calc R
C13 C 0.4907(2) 0.88906(15) -0.23876(13) 0.0250(4) Uani 1 1 d .
H13 H 0.4545 0.9353 -0.2827 0.030 Uiso 1 1 calc R
C16 C 0.9214(3) 0.56928(16) 0.22198(14) 0.0309(4) Uani 1 1 d .
H16A H 1.0274 0.5579 0.2304 0.046 Uiso 1 1 calc R
H16B H 0.8687 0.5083 0.2369 0.046 Uiso 1 1 calc R
H16C H 0.8926 0.6238 0.2611 0.046 Uiso 1 1 calc R
C16' C 0.5156(2) 0.67532(15) 0.17757(13) 0.0239(4) Uani 1 1 d .
H16D H 0.4967 0.6109 0.2058 0.036 Uiso 1 1 calc R
H16E H 0.5786 0.6652 0.1273 0.036 Uiso 1 1 calc R
H16F H 0.4223 0.7051 0.1557 0.036 Uiso 1 1 calc R
C15' C 0.4089(2) 0.96278(15) 0.24125(12) 0.0251(4) Uani 1 1 d .
H15A H 0.5018 0.9890 0.2209 0.038 Uiso 1 1 calc R
H15B H 0.3312 1.0125 0.2302 0.038 Uiso 1 1 calc R
H15C H 0.3832 0.9013 0.2085 0.038 Uiso 1 1 calc R
C15 C 1.0454(2) 0.85781(18) 0.28305(14) 0.0360(5) Uani 1 1 d .
H15D H 1.0342 0.9279 0.2651 0.054 Uiso 1 1 calc R
H15E H 1.1259 0.8518 0.3287 0.054 Uiso 1 1 calc R
H15F H 0.9540 0.8342 0.3075 0.054 Uiso 1 1 calc R
H2N H 1.062(2) 0.9797(16) 0.0512(13) 0.008(4) Uiso 1 1 d .
H2'N H 0.441(2) 0.954(2) 0.5371(16) 0.029(6) Uiso 1 1 d .

loop_
_atom_site_aniso_label
_atom_site_aniso_U_11
_atom_site_aniso_U_22
_atom_site_aniso_U_33
_atom_site_aniso_U_23
_atom_site_aniso_U_13
_atom_site_aniso_U_12
F3' 0.0102(4) 0.0206(5) 0.0273(5) -0.0032(4) 0.0051(4) -0.0001(4)
F2 0.0215(5) 0.0148(5) 0.0260(6) 0.0042(4) 0.0010(4) 0.0072(4)
F3 0.0120(4) 0.0212(5) 0.0250(5) 0.0010(4) 0.0022(4) 0.0005(4)
F1' 0.0148(4) 0.0108(4) 0.0321(6) -0.0011(4) 0.0031(4) -0.0037(4)
F2' 0.0194(5) 0.0237(5) 0.0184(5) -0.0049(4) -0.0027(4) -0.0054(4)
O4' 0.0149(5) 0.0164(6) 0.0167(6) -0.0033(5) 0.0018(4) -0.0034(5)
F1 0.0212(5) 0.0207(5) 0.0234(5) -0.0105(4) -0.0015(4) 0.0058(4)
O3' 0.0240(6) 0.0093(5) 0.0173(6) -0.0006(4) 0.0027(5) 0.0014(4)
O1 0.0171(6) 0.0229(6) 0.0144(6) -0.0027(5) -0.0021(5) 0.0031(5)
O3 0.0281(6) 0.0113(5) 0.0170(6) -0.0005(5) 0.0019(5) 0.0025(5)
O1' 0.0211(6) 0.0137(6) 0.0153(6) 0.0031(5) 0.0021(5) 0.0064(4)
O4 0.0206(6) 0.0150(6) 0.0297(7) 0.0026(5) 0.0083(5) 0.0058(5)
O2 0.0325(7) 0.0137(6) 0.0188(6) 0.0064(5) 0.0027(5) -0.0051(5)
N1 0.0166(6) 0.0097(6) 0.0125(7) -0.0001(5) 0.0013(5) 0.0005(5)
N2 0.0139(6) 0.0078(7) 0.0218(7) 0.0006(6) 0.0027(5) 0.0006(5)
O2' 0.0199(6) 0.0181(6) 0.0133(6) -0.0039(5) 0.0049(5) -0.0012(5)
N2' 0.0114(6) 0.0096(6) 0.0153(6) -0.0032(5) 0.0029(5) -0.0006(5)
N1' 0.0120(6) 0.0088(6) 0.0119(6) 0.0017(5) 0.0014(5) 0.0012(5)
C4 0.0162(7) 0.0095(7) 0.0165(8) 0.0025(6) 0.0042(6) 0.0005(6)
C6' 0.0122(7) 0.0138(8) 0.0125(8) 0.0031(6) 0.0005(6) -0.0007(6)
C8' 0.0148(7) 0.0124(7) 0.0124(8) 0.0018(6) 0.0030(6) 0.0007(6)
C1 0.0129(7) 0.0118(8) 0.0149(8) -0.0009(6) 0.0016(6) -0.0001(6)
C2 0.0137(7) 0.0135(8) 0.0134(8) 0.0013(6) 0.0005(6) 0.0031(6)
C5' 0.0124(7) 0.0117(7) 0.0179(8) -0.0010(6) 0.0025(6) -0.0006(6)
C2' 0.0130(7) 0.0103(7) 0.0134(8) 0.0010(6) 0.0019(6) 0.0000(6)
C14' 0.0211(8) 0.0141(8) 0.0154(8) -0.0002(6) 0.0030(7) 0.0037(6)
C1' 0.0109(7) 0.0089(7) 0.0152(8) 0.0009(6) 0.0025(6) -0.0008(6)
C8 0.0206(8) 0.0135(7) 0.0129(8) 0.0026(6) 0.0018(6) 0.0012(6)
C13' 0.0269(9) 0.0176(8) 0.0156(8) -0.0006(7) -0.0050(7) 0.0048(7)
C5 0.0145(7) 0.0125(7) 0.0155(8) -0.0019(6) -0.0007(6) 0.0007(6)
C4' 0.0107(7) 0.0121(7) 0.0137(8) 0.0002(6) 0.0022(6) 0.0000(6)
C6 0.0155(7) 0.0172(8) 0.0165(8) 0.0021(7) 0.0008(6) 0.0016(6)
C9' 0.0152(7) 0.0085(7) 0.0155(8) 0.0004(6) 0.0018(6) -0.0005(6)
C3 0.0183(8) 0.0113(7) 0.0153(8) 0.0021(6) 0.0025(6) 0.0017(6)
C3' 0.0133(7) 0.0128(7) 0.0119(8) 0.0000(6) 0.0018(6) 0.0011(6)
C12' 0.0141(7) 0.0143(8) 0.0293(10) 0.0005(7) -0.0044(7) 0.0036(6)
C14 0.0282(9) 0.0166(8) 0.0163(8) 0.0003(7) -0.0004(7) 0.0016(7)
C9 0.0213(8) 0.0147(8) 0.0113(8) -0.0036(6) 0.0015(6) 0.0022(6)
C10' 0.0172(8) 0.0142(8) 0.0126(8) 0.0024(6) 0.0015(6) 0.0017(6)
C7 0.0146(7) 0.0220(9) 0.0192(8) 0.0037(7) 0.0026(6) -0.0011(6)
C7' 0.0147(7) 0.0176(8) 0.0260(9) -0.0035(7) 0.0039(7) -0.0001(6)
C10 0.0234(8) 0.0167(8) 0.0179(8) -0.0014(7) 0.0021(7) 0.0025(7)
C11 0.0243(9) 0.0236(9) 0.0255(10) -0.0042(8) 0.0032(8) -0.0008(7)
C11' 0.0159(7) 0.0148(7) 0.0223(9) 0.0016(7) 0.0048(6) 0.0027(7)
C12 0.0235(9) 0.0313(11) 0.0238(10) -0.0091(8) -0.0055(8) 0.0031(8)
C13 0.0321(9) 0.0246(9) 0.0175(8) -0.0004(8) -0.0055(7) 0.0092(8)
C16 0.0502(12) 0.0215(9) 0.0215(10) 0.0106(8) 0.0056(9) 0.0001(9)
C16' 0.0321(10) 0.0228(9) 0.0167(9) -0.0092(7) 0.0023(8) -0.0038(7)
C15' 0.0382(11) 0.0204(9) 0.0167(9) 0.0053(7) 0.0020(8) 0.0133(8)
C15 0.0348(11) 0.0471(13) 0.0249(11) -0.0167(10) -0.0116(9) 0.0173(10)

loop_
_atom_type_symbol
_atom_type_description
_atom_type_scat_dispersion_real
_atom_type_scat_dispersion_imag
_atom_type_scat_source
C C 0.0181 0.0091 'International Tables Vol C Tables 4.2.6.8 and 6.1.1.4'
H H 0.0000 0.0000 'International Tables Vol C Tables 4.2.6.8 and 6.1.1.4'
N N 0.0311 0.0180 'International Tables Vol C Tables 4.2.6.8 and 6.1.1.4'
O O 0.0492 0.0322 'International Tables Vol C Tables 4.2.6.8 and 6.1.1.4'
F F 0.0727 0.0534 'International Tables Vol C Tables 4.2.6.8 and 6.1.1.4'

loop_
_geom_angle_atom_site_label_1
_geom_angle_atom_site_label_2
_geom_angle_atom_site_label_3
_geom_angle
C2 O1 C15 115.47(13)
C2' O1' C15' 111.50(12)
C3 O2 C16 112.80(14)
C4 N1 C1 113.57(13)
C4 N1 C8 120.25(14)
C1 N1 C8 123.36(13)
C6 N2 C1 121.75(14)
C3' O2' C16' 113.59(13)
C6' N2' C1' 121.14(14)
C4' N1' C1' 113.61(13)
C4' N1' C8' 121.27(13)
C1' N1' C8' 122.93(13)
O3 C4 N1 123.53(15)
O3 C4 C3 126.71(15)
N1 C4 C3 109.74(14)
O4' C6' N2' 122.01(15)
O4' C6' C7' 122.92(14)
N2' C6' C7' 115.07(14)
N1' C8' C9' 113.84(13)
N2 C1 N1 112.61(13)
N2 C1 C5 107.87(12)
N1 C1 C5 108.68(12)
N2 C1 C2 114.62(13)
N1 C1 C2 102.25(12)
C5 C1 C2 110.64(13)
O1 C2 C3 110.05(13)
O1 C2 C1 114.16(13)
C3 C2 C1 105.21(13)
F3' C5' F2' 106.86(12)
F3' C5' F1' 107.64(13)
F2' C5' F1' 107.16(13)
F3' C5' C1' 111.77(13)
F2' C5' C1' 113.15(13)
F1' C5' C1' 110.00(12)
O1' C2' C3' 116.18(13)
O1' C2' C1' 108.55(12)
C3' C2' C1' 105.89(12)
C9' C14' C13' 120.55(16)
N2' C1' N1' 113.14(13)
N2' C1' C5' 105.90(12)
N1' C1' C5' 110.75(12)
N2' C1' C2' 115.06(12)
N1' C1' C2' 103.23(12)
C5' C1' C2' 108.77(12)
N1 C8 C9 114.17(14)
C12' C13' C14' 120.13(16)
F3 C5 F2 107.41(13)
F3 C5 F1 107.09(13)
F2 C5 F1 106.74(13)
F3 C5 C1 110.89(13)
F2 C5 C1 112.96(13)
F1 C5 C1 111.46(13)
O3' C4' N1' 124.85(15)
O3' C4' C3' 125.30(15)
N1' C4' C3' 109.82(13)
O4 C6 N2 122.16(15)
O4 C6 C7 122.75(15)
N2 C6 C7 115.09(15)
C14' C9' C10' 119.09(15)
C14' C9' C8' 119.14(14)
C10' C9' C8' 121.71(15)
O2 C3 C4 106.80(13)
O2 C3 C2 114.66(14)
C4 C3 C2 104.85(13)
O2' C3' C4' 111.49(13)
O2' C3' C2' 109.88(13)
C4' C3' C2' 103.98(13)
C13' C12' C11' 119.71(15)
C13 C14 C9 120.68(17)
C14 C9 C10 118.56(16)
C14 C9 C8 119.17(15)
C10 C9 C8 122.12(15)
C11' C10' C9' 120.36(16)
C9 C10 C11 120.75(17)
C12 C11 C10 120.04(18)
C12' C11' C10' 120.16(16)
C11 C12 C13 119.70(17)
C12 C13 C14 120.27(17)

loop_
_geom_bond_atom_site_label_1
_geom_bond_atom_site_label_2
_geom_bond_distance
F3' C5' 1.3362(18)
F2 C5 1.3369(19)
F3 C5 1.3330(19)
F1' C5' 1.3385(19)
F2' C5' 1.3383(19)
O4' C6' 1.220(2)
F1 C5 1.3408(19)
O3' C4' 1.223(2)
O1 C2 1.4017(19)
O1 C15 1.423(2)
O3 C4 1.223(2)
O1' C2' 1.4042(18)
O1' C15' 1.429(2)
O4 C6 1.225(2)
O2 C3 1.419(2)
O2 C16 1.428(2)
N1 C4 1.356(2)
N1 C1 1.464(2)
N1 C8 1.464(2)
N2 C6 1.366(2)
N2 C1 1.440(2)
O2' C3' 1.4156(19)
O2' C16' 1.430(2)
N2' C6' 1.368(2)
N2' C1' 1.4438(19)
N1' C4' 1.358(2)
N1' C1' 1.4589(19)
N1' C8' 1.466(2)
C4 C3 1.515(2)
C6' C7' 1.507(2)
C8' C9' 1.519(2)
C1 C5 1.535(2)
C1 C2 1.583(2)
C2 C3 1.524(2)
C5' C1' 1.534(2)
C2' C3' 1.526(2)
C2' C1' 1.562(2)
C14' C9' 1.387(2)
C14' C13' 1.389(2)
C8 C9 1.513(2)
C13' C12' 1.382(3)
C4' C3' 1.525(2)
C6 C7 1.504(2)
C9' C10' 1.391(2)
C12' C11' 1.387(3)
C14 C13 1.392(3)
C14 C9 1.392(2)
C9 C10 1.393(2)
C10' C11' 1.388(2)
C10 C11 1.396(3)
C11 C12 1.384(3)
C12 C13 1.385(3)
